data_1524712
loop_
_publ_author_name
'Kniep, R.'
'Wilms, A.'

_publ_section_title
;
 Phase relations in the In Br3 - In2 Te3 system and the crystal structure
 of In Te Br
;
_journal_name_full 'Materials Research Bulletin'
_journal_page_first 763
_journal_page_last 770
_journal_volume 15
_journal_year 1980
_chemical_formula_sum 'Br In Te'
_chemical_name_systematic 'In Te Br'
_space_group_IT_number 14
_symmetry_space_group_name_Hall '-P 2ybc'
_symmetry_space_group_name_H-M 'P 1 21/c 1'
_cell_angle_alpha 90
_cell_angle_beta 117.61
_cell_angle_gamma 90
_cell_formula_units_Z 4
_cell_length_a 7.35
_cell_length_b 7.577
_cell_length_c 8.343
_cell_volume 411.719
_citation_journal_id_ASTM MRBUAC
_cod_data_source_file Kniep_MRBUAC_1980_440.cif
_cod_data_source_block Br1In1Te1
_cod_original_cell_volume 411.7188
_cod_original_formula_sum 'Br1 In1 Te1'
_cod_database_code 1524712

loop_
_symmetry_equiv_pos_as_xyz
x,y,z
-x,y+1/2,-z+1/2
-x,-y,-z
x,-y-1/2,z-1/2

loop_
_atom_site_label
_atom_site_type_symbol
_atom_site_fract_x
_atom_site_fract_y
_atom_site_fract_z
_atom_site_occupancy
_atom_site_U_iso_or_equiv
Te1 Te-2 0.2172 0.1308 0.4414 1 0.0
In1 In+3 -0.0244 0.3006 0.1181 1 0.0
Br1 Br-1 -0.3167 0.1026 -0.0837 1 0.0
